data_7058864
loop_
_publ_author_name
'Anamika, Anamika'
'Singh, Rajan'
'Manar, Krishna K.'
'Yadav, Chote Lal'
'Kumar, Akhilesh'
'Singh, Rakesh K.'
'Drew, Michael. G. B.'
'Singh, Nanhai'

_publ_section_title
;
 Impact of substituents on the crystal structures and anti-leishmanial
 activity of new homoleptic Bi(iii) dithiocarbamates
;
_journal_issue 43
_journal_name_full 'New Journal of Chemistry'
_journal_page_first 16921
_journal_paper_doi 10.1039/C9NJ04477A
_journal_volume 43
_journal_year 2019
_chemical_formula_sum 'C48 H54 Bi N9 S6'
_chemical_formula_weight 1158.34
_space_group_crystal_system triclinic
_space_group_IT_number 2
_space_group_name_Hall '-P 1'
_space_group_name_H-M_alt 'P -1'
_symmetry_space_group_name_Hall '-P 1'
_symmetry_space_group_name_H-M 'P -1'
_atom_sites_solution_hydrogens geom
_audit_creation_method SHELXL-2016/6
_audit_update_record
;
2019-09-25 deposited with the CCDC.    2019-10-03 downloaded from the CCDC.
;
_cell_angle_alpha 101.351(8)
_cell_angle_beta 103.308(8)
_cell_angle_gamma 104.784(8)
_cell_formula_units_Z 2
_cell_length_a 11.3316(9)
_cell_length_b 15.2459(15)
_cell_length_c 16.1179(14)
_cell_measurement_reflns_used 14899
_cell_measurement_temperature 293(2)
_cell_measurement_theta_max 27.500
_cell_measurement_theta_min 3.470
_cell_volume 2521.6(4)
_computing_cell_refinement 'Crysalis, Oxford Diffraction'
_computing_data_collection 'Crysalis, Oxford Diffraction'
_computing_data_reduction 'Crysalis, Oxford Diffraction'
_computing_molecular_graphics PLATON(Spek,2004)
_computing_publication_material 'SHELXL-2016/6, PLATON, WINGX (Ferrugia, 2012)'
_computing_structure_refinement 'SHELXL-2016/6 (Sheldrick, 2016)'
_computing_structure_solution 'SHELXS-97 (Sheldrick, 2008)'
_diffrn_ambient_temperature 293(2)
_diffrn_measured_fraction_theta_full 0.979
_diffrn_measured_fraction_theta_max 0.969
_diffrn_measurement_device_type 'Oxford Diffaction X-Calibor System'
_diffrn_measurement_method '321 frames, counting time 10 s.'
_diffrn_radiation_type MoK\a
_diffrn_radiation_wavelength 0.71073
_diffrn_reflns_av_R_equivalents 0.0910
_diffrn_reflns_av_unetI/netI 0.1919
_diffrn_reflns_Laue_measured_fraction_full 0.979
_diffrn_reflns_Laue_measured_fraction_max 0.969
_diffrn_reflns_limit_h_max 9
_diffrn_reflns_limit_h_min -14
_diffrn_reflns_limit_k_max 18
_diffrn_reflns_limit_k_min -19
_diffrn_reflns_limit_l_max 20
_diffrn_reflns_limit_l_min -20
_diffrn_reflns_number 14899
_diffrn_reflns_point_group_measured_fraction_full 0.979
_diffrn_reflns_point_group_measured_fraction_max 0.969
_diffrn_reflns_theta_full 25.242
_diffrn_reflns_theta_max 27.500
_diffrn_reflns_theta_min 3.470
_diffrn_standards_decay_% n/a
_diffrn_standards_interval_count n/a
_diffrn_standards_interval_time n/a
_exptl_absorpt_coefficient_mu 3.787
_exptl_absorpt_correction_T_max 1.000
_exptl_absorpt_correction_T_min 0.773
_exptl_absorpt_correction_type empirical
_exptl_absorpt_process_details 'ABSPACK, Oxford Diffraction Ltd'
_exptl_crystal_colour black
_exptl_crystal_density_diffrn 1.524
_exptl_crystal_description block
_exptl_crystal_F_000 1168
_exptl_crystal_size_max 0.32
_exptl_crystal_size_mid 0.24
_exptl_crystal_size_min 0.19
_refine_diff_density_max 1.551
_refine_diff_density_min -1.621
_refine_diff_density_rms 0.209
_refine_ls_extinction_method none
_refine_ls_goodness_of_fit_ref 0.909
_refine_ls_hydrogen_treatment constr
_refine_ls_matrix_type full
_refine_ls_number_parameters 541
_refine_ls_number_reflns 11220
_refine_ls_number_restraints 15
_refine_ls_restrained_S_all 0.909
_refine_ls_R_factor_all 0.1715
_refine_ls_R_factor_gt 0.0729
_refine_ls_shift/su_max 0.000
_refine_ls_shift/su_mean 0.000
_refine_ls_structure_factor_coef Fsqd
_refine_ls_weighting_details 'w=1/[\s^2^(Fo^2^)+(0.1122P)^2^] where P=(Fo^2^+2Fc^2^)/3'
_refine_ls_weighting_scheme calc
_refine_ls_wR_factor_gt 0.1619
_refine_ls_wR_factor_ref 0.2323
_reflns_Friedel_coverage 0.000
_reflns_number_gt 5550
_reflns_number_total 11220
_reflns_threshold_expression 'I > 2\s(I)'
_cod_data_source_file c9nj04477a2.cif
_cod_data_source_block 4
_cod_depositor_comments 'Adding full bibliography for 7058863--7058868.cif.'
_cod_database_code 7058864
_shelx_shelxl_version_number 2016/6
_shelx_space_group_comment
;
The symmetry employed for this shelxl refinement is uniquely defined
by the following loop, which should always be used as a source of
symmetry information in preference to the above space-group names.
They are only intended as comments.
;

loop_
_space_group_symop_operation_xyz
'x, y, z'
'-x, -y, -z'

loop_
_atom_site_label
_atom_site_type_symbol
_atom_site_fract_x
_atom_site_fract_y
_atom_site_fract_z
_atom_site_U_iso_or_equiv
_atom_site_adp_type
_atom_site_occupancy
_atom_site_site_symmetry_order
_atom_site_calc_flag
_atom_site_refinement_flags_posn
_atom_site_refinement_flags_adp
_atom_site_refinement_flags_occupancy
_atom_site_disorder_assembly
_atom_site_disorder_group
Bi1 Bi 0.67256(4) 0.56346(3) 0.59298(3) 0.04809(19) Uani 1 1 d . . . . .
S11 S 0.6134(4) 0.7078(3) 0.7157(3) 0.0641(10) Uani 1 1 d . . . . .
C12 C 0.7346(13) 0.7013(10) 0.7895(10) 0.072(5) Uani 1 1 d . . . . .
S13 S 0.8281(3) 0.6305(3) 0.7568(2) 0.0644(10) Uani 1 1 d . . . . .
N14 N 0.7660(12) 0.7396(9) 0.8783(8) 0.074(4) Uani 1 1 d . . . . .
C21 C 0.8686(16) 0.7233(11) 0.9433(10) 0.076(4) Uani 1 1 d . . . . .
H21A H 0.870978 0.660037 0.921197 0.091 Uiso 1 1 calc R U . . .
H21B H 0.846936 0.726498 0.998353 0.091 Uiso 1 1 calc R U . . .
C22 C 1.0013(10) 0.7923(7) 0.9628(7) 0.079(5) Uani 1 1 d G . . . .
C23 C 1.0165(10) 0.8772(8) 0.9405(7) 0.080(5) Uani 1 1 d G . . . .
H23 H 0.945459 0.890658 0.910776 0.097 Uiso 1 1 calc R U . . .
N24 N 1.1377(12) 0.9419(7) 0.9626(8) 0.094(4) Uani 1 1 d G . . . .
C25 C 1.2438(9) 0.9217(10) 1.0071(8) 0.132(9) Uani 1 1 d G . . . .
H25 H 1.324894 0.965060 1.021898 0.158 Uiso 1 1 calc R U . . .
C26 C 1.2287(12) 0.8368(12) 1.0294(8) 0.128(9) Uani 1 1 d G . . . .
H26 H 1.299684 0.823354 1.059098 0.153 Uiso 1 1 calc R U . . .
C27 C 1.1075(15) 0.7721(8) 1.0072(8) 0.100(6) Uani 1 1 d G . . . .
H27 H 1.097360 0.715299 1.022137 0.119 Uiso 1 1 calc R U . . .
C31 C 0.6966(16) 0.8012(10) 0.9121(10) 0.074(4) Uani 1 1 d . . . . .
H31A H 0.643588 0.814859 0.863024 0.089 Uiso 1 1 calc R U . . .
H31B H 0.757187 0.860289 0.951036 0.089 Uiso 1 1 calc R U . . .
C32 C 0.6110(14) 0.7525(10) 0.9640(8) 0.060(4) Uani 1 1 d . . . . .
C33 C 0.6124(14) 0.8049(11) 1.0458(9) 0.068(4) Uani 1 1 d . . . . .
H33 H 0.667467 0.866380 1.070125 0.082 Uiso 1 1 calc R U . . .
C34 C 0.5315(13) 0.7654(10) 1.0912(9) 0.068(4) Uani 1 1 d . . . . .
H34 H 0.529427 0.802791 1.143533 0.082 Uiso 1 1 calc R U . . .
C35 C 0.4550(13) 0.6735(10) 1.0614(9) 0.061(4) Uani 1 1 d . . . . .
C36 C 0.4565(16) 0.6210(10) 0.9801(10) 0.077(5) Uani 1 1 d . . . . .
H36 H 0.403030 0.559012 0.956085 0.092 Uiso 1 1 calc R U . . .
C37 C 0.5351(16) 0.6598(11) 0.9364(10) 0.075(5) Uani 1 1 d . . . . .
H37 H 0.537998 0.621754 0.884650 0.090 Uiso 1 1 calc R U . . .
N38 N 0.3784(15) 0.6369(12) 1.1101(10) 0.109(6) Uani 1 1 d D . . . .
C39 C 0.3650(17) 0.6939(13) 1.1879(11) 0.107(7) Uani 1 1 d D . . . .
H39A H 0.447886 0.733544 1.225790 0.160 Uiso 1 1 calc R U . . .
H39B H 0.324433 0.653754 1.219017 0.160 Uiso 1 1 calc R U . . .
H39C H 0.313789 0.732364 1.170628 0.160 Uiso 1 1 calc R U . . .
C40 C 0.303(3) 0.5417(17) 1.0803(19) 0.170(13) Uani 1 1 d . . . . .
H40A H 0.304442 0.515205 1.021521 0.254 Uiso 1 1 calc R U . . .
H40B H 0.216450 0.536929 1.079634 0.254 Uiso 1 1 calc R U . . .
H40C H 0.335842 0.507779 1.119336 0.254 Uiso 1 1 calc R U . . .
S41 S 0.6282(4) 0.3672(3) 0.5838(3) 0.0753(12) Uani 1 1 d . . . . .
C42 C 0.7637(11) 0.3819(8) 0.5507(8) 0.042(3) Uani 1 1 d . . . . .
S43 S 0.8613(3) 0.4962(2) 0.5674(2) 0.0463(7) Uani 1 1 d . . . . .
N44 N 0.7972(9) 0.3118(7) 0.5146(7) 0.050(3) Uani 1 1 d . . . . .
C51A C 0.9024(11) 0.3200(8) 0.4765(8) 0.044(3) Uani 0.56(3) 1 d . . P A 1
H51A H 0.958409 0.384691 0.497672 0.052 Uiso 0.56(3) 1 calc R U P A 1
H51B H 0.951339 0.280560 0.496970 0.052 Uiso 0.56(3) 1 calc R U P A 1
C52A C 0.8658(17) 0.2956(13) 0.3901(9) 0.075(10) Uiso 0.56(3) 1 d G . P A 1
C53A C 0.8902(17) 0.2191(15) 0.3426(13) 0.070(8) Uiso 0.56(3) 1 d G . P A 1
H53A H 0.933168 0.184743 0.372390 0.084 Uiso 0.56(3) 1 calc R U P A 1
N54A N 0.8503(17) 0.1941(14) 0.2505(13) 0.085(8) Uiso 0.56(3) 1 d G . P A 1
C55A C 0.7861(18) 0.2455(14) 0.2059(9) 0.061(7) Uiso 0.56(3) 1 d G . P A 1
H55A H 0.759372 0.228686 0.144350 0.073 Uiso 0.56(3) 1 calc R U P A 1
C56A C 0.762(2) 0.3219(12) 0.2534(11) 0.090(10) Uiso 0.56(3) 1 d G . P A 1
H56A H 0.718712 0.356336 0.223631 0.108 Uiso 0.56(3) 1 calc R U P A 1
C57A C 0.802(2) 0.3470(10) 0.3455(11) 0.047(6) Uiso 0.56(3) 1 d G . P A 1
H57A H 0.785280 0.398191 0.377292 0.056 Uiso 0.56(3) 1 calc R U P A 1
C51B C 0.9024(11) 0.3200(8) 0.4765(8) 0.044(3) Uani 0.44(3) 1 d . . P A 2
H51C H 0.942571 0.272484 0.487059 0.052 Uiso 0.44(3) 1 calc R U P A 2
H51D H 0.966024 0.381553 0.503885 0.052 Uiso 0.44(3) 1 calc R U P A 2
C52B C 0.8479(17) 0.3057(14) 0.3710(10) 0.026(6) Uiso 0.44(3) 1 d G . P A 2
C53B C 0.9028(15) 0.2596(17) 0.3148(13) 0.064(10) Uiso 0.44(3) 1 d G . P A 2
H53B H 0.971722 0.240243 0.338204 0.077 Uiso 0.44(3) 1 calc R U P A 2
N54B N 0.8547(18) 0.2424(18) 0.2236(12) 0.063(9) Uiso 0.44(3) 1 d G . P A 2
C55B C 0.752(2) 0.2713(18) 0.1886(11) 0.080(11) Uiso 0.44(3) 1 d G . P A 2
H55B H 0.719475 0.259824 0.127626 0.095 Uiso 0.44(3) 1 calc R U P A 2
C56B C 0.697(2) 0.3174(19) 0.2448(14) 0.114(16) Uiso 0.44(3) 1 d G . P A 2
H56B H 0.627881 0.336750 0.221390 0.136 Uiso 0.44(3) 1 calc R U P A 2
C57B C 0.745(2) 0.3346(15) 0.3360(13) 0.044(7) Uiso 0.44(3) 1 d G . P A 2
H57B H 0.708206 0.365423 0.373562 0.052 Uiso 0.44(3) 1 calc R U P A 2
C70 C 0.9930(19) 0.0689(12) 0.8373(10) 0.093(6) Uani 1 1 d . . . B 2
H70A H 0.998062 0.134223 0.851519 0.139 Uiso 1 1 calc R U . B 2
H70B H 0.928057 0.034080 0.858188 0.139 Uiso 1 1 calc R U . B 2
H70C H 1.073812 0.062755 0.865227 0.139 Uiso 1 1 calc R U . B 2
C61 C 0.7227(12) 0.2118(9) 0.5036(9) 0.056(3) Uani 1 1 d . . . B 2
H61A H 0.640923 0.209792 0.513545 0.067 Uiso 1 1 calc R U . B 2
H61B H 0.706306 0.175423 0.443228 0.067 Uiso 1 1 calc R U . B 2
C62 C 0.7906(12) 0.1683(8) 0.5655(9) 0.049(3) Uani 1 1 d . . . B 2
C63 C 0.8260(13) 0.2053(9) 0.6550(9) 0.059(4) Uani 1 1 d . . . B 2
H63 H 0.809032 0.260354 0.676967 0.070 Uiso 1 1 calc R U . B 2
C64 C 0.8855(13) 0.1651(9) 0.7143(10) 0.060(4) Uani 1 1 d . . . B 2
H64 H 0.913136 0.195553 0.774568 0.072 Uiso 1 1 calc R U . B 2
C65 C 0.9055(12) 0.0762(9) 0.6841(9) 0.052(3) Uani 1 1 d . . . B 2
C66 C 0.8720(14) 0.0399(10) 0.5922(10) 0.068(4) Uani 1 1 d . . . B 2
H66 H 0.885277 -0.016245 0.568537 0.082 Uiso 1 1 calc R U . B 2
C67 C 0.8186(13) 0.0878(9) 0.5356(10) 0.059(4) Uani 1 1 d . . . B 2
H67 H 0.801282 0.063719 0.474881 0.070 Uiso 1 1 calc R U . B 2
N68 N 0.9612(11) 0.0323(8) 0.7421(8) 0.064(3) Uani 1 1 d . . . B 2
C69 C 0.9505(18) -0.0608(11) 0.7115(11) 0.089(5) Uani 1 1 d . . . B 2
H69A H 0.861984 -0.097097 0.684798 0.134 Uiso 1 1 calc R U . B 2
H69B H 0.986299 -0.083230 0.759936 0.134 Uiso 1 1 calc R U . B 2
H69C H 0.995722 -0.067256 0.668211 0.134 Uiso 1 1 calc R U . B 2
S71 S 0.6236(3) 0.5309(2) 0.3966(2) 0.0524(8) Uani 1 1 d . . . C 2
C72 C 0.7125(11) 0.6463(8) 0.4264(8) 0.045(3) Uani 1 1 d . . . C 2
S73 S 0.7759(3) 0.7112(2) 0.5350(2) 0.0560(9) Uani 1 1 d . . . C 2
N74 N 0.7345(9) 0.6913(7) 0.3634(7) 0.055(3) Uani 1 1 d . . . C 2
C81 C 0.6858(13) 0.6426(10) 0.2688(9) 0.062(4) Uani 1 1 d . . . C 2
H81A H 0.648148 0.681781 0.237643 0.074 Uiso 1 1 calc R U . C 2
H81B H 0.618451 0.584539 0.259958 0.074 Uiso 1 1 calc R U . C 2
C82 C 0.7844(12) 0.6197(9) 0.2291(9) 0.053(3) Uani 1 1 d . . . C 2
C83 C 0.8039(15) 0.6468(11) 0.1550(10) 0.071(4) Uani 1 1 d . . . C 2
H83 H 0.753684 0.680052 0.129966 0.085 Uiso 1 1 calc R U . C 2
N84 N 0.8921(14) 0.6274(11) 0.1174(9) 0.088(4) Uani 1 1 d . . . C 2
C85 C 0.9603(16) 0.5786(12) 0.1534(11) 0.075(4) Uani 1 1 d . . . C 2
H85 H 1.019533 0.563567 0.126503 0.090 Uiso 1 1 calc R U . C 2
C86 C 0.9512(17) 0.5478(12) 0.2280(10) 0.080(5) Uani 1 1 d . . . C 2
H86 H 1.003138 0.514755 0.251304 0.096 Uiso 1 1 calc R U . C 2
C87 C 0.8608(14) 0.5691(11) 0.2652(10) 0.068(4) Uani 1 1 d . . . C 2
H87 H 0.850187 0.549748 0.315015 0.082 Uiso 1 1 calc R U . C 2
C91 C 0.8097(12) 0.7912(9) 0.3851(9) 0.054(3) Uani 1 1 d . . . C 2
H91A H 0.874378 0.797535 0.354440 0.065 Uiso 1 1 calc R U . C 2
H91B H 0.852799 0.814240 0.448281 0.065 Uiso 1 1 calc R U . C 2
C92 C 0.7265(12) 0.8498(8) 0.3591(9) 0.051(3) Uani 1 1 d . . . C 2
C93 C 0.6236(12) 0.8526(10) 0.3900(10) 0.061(4) Uani 1 1 d . . . C 2
H93 H 0.604794 0.814736 0.426916 0.073 Uiso 1 1 calc R U . C 2
C94 C 0.5487(14) 0.9052(11) 0.3713(12) 0.077(5) Uani 1 1 d . . . C 2
H94 H 0.478449 0.901553 0.392621 0.093 Uiso 1 1 calc R U . C 2
C95 C 0.5790(13) 0.9681(10) 0.3171(11) 0.071(5) Uani 1 1 d . . . C 2
C96 C 0.6822(13) 0.9669(10) 0.2860(10) 0.067(4) Uani 1 1 d . . . C 2
H96 H 0.702559 1.004651 0.249215 0.081 Uiso 1 1 calc R U . C 2
C97 C 0.7562(12) 0.9107(9) 0.3082(9) 0.051(3) Uani 1 1 d . . . C 2
H97 H 0.827755 0.913984 0.288409 0.061 Uiso 1 1 calc R U . C 2
N98 N 0.5090(13) 1.0279(11) 0.3010(10) 0.092(4) Uani 1 1 d D U . C 2
C99 C 0.522(2) 1.0720(16) 0.2326(14) 0.126(7) Uani 1 1 d D U . C 2
H99A H 0.588339 1.131580 0.256733 0.189 Uiso 1 1 calc R U . C 2
H99B H 0.442583 1.081986 0.206905 0.189 Uiso 1 1 calc R U . C 2
H99C H 0.542752 1.032488 0.187926 0.189 Uiso 1 1 calc R U . C 2
C100 C 0.4074(17) 1.0355(15) 0.3374(17) 0.134(10) Uani 1 1 d D . . C 2
H10A H 0.407879 1.003203 0.382902 0.201 Uiso 1 1 calc R U . C 2
H10B H 0.418760 1.100764 0.362296 0.201 Uiso 1 1 calc R U . C 2
H10C H 0.327336 1.007635 0.291548 0.201 Uiso 1 1 calc R U . C 2

loop_
_atom_site_aniso_label
_atom_site_aniso_U_11
_atom_site_aniso_U_22
_atom_site_aniso_U_33
_atom_site_aniso_U_23
_atom_site_aniso_U_13
_atom_site_aniso_U_12
Bi1 0.0524(3) 0.0440(3) 0.0496(3) 0.0087(2) 0.0226(2) 0.0145(2)
S11 0.075(2) 0.058(2) 0.067(2) 0.0137(18) 0.022(2) 0.0338(19)
C12 0.069(9) 0.060(10) 0.082(11) -0.004(8) 0.048(9) 0.008(7)
S13 0.069(2) 0.074(3) 0.051(2) 0.0095(18) 0.0177(18) 0.032(2)
N14 0.093(9) 0.065(8) 0.051(7) -0.008(6) 0.029(7) 0.013(7)
C21 0.116(13) 0.057(10) 0.054(9) 0.022(8) 0.024(10) 0.021(9)
C22 0.106(12) 0.077(12) 0.054(9) 0.005(8) 0.042(9) 0.021(10)
C23 0.081(11) 0.070(12) 0.093(13) 0.028(10) 0.027(10) 0.021(9)
N24 0.100(11) 0.088(11) 0.092(11) 0.025(9) 0.032(9) 0.019(9)
C25 0.093(15) 0.22(3) 0.088(15) 0.044(18) 0.025(13) 0.065(18)
C26 0.093(15) 0.18(3) 0.14(2) 0.061(19) 0.060(15) 0.054(17)
C27 0.117(15) 0.112(16) 0.114(16) 0.060(13) 0.046(13) 0.079(14)
C31 0.122(13) 0.045(9) 0.065(10) 0.022(7) 0.039(10) 0.028(9)
C32 0.095(10) 0.059(9) 0.037(7) 0.019(7) 0.026(7) 0.032(8)
C33 0.080(9) 0.057(9) 0.055(9) -0.003(7) 0.023(8) 0.013(8)
C34 0.074(9) 0.055(9) 0.062(9) -0.016(7) 0.034(8) 0.009(8)
C35 0.068(8) 0.056(9) 0.055(8) 0.002(7) 0.025(7) 0.014(7)
C36 0.102(12) 0.041(9) 0.060(9) -0.002(7) 0.015(9) -0.004(8)
C37 0.118(12) 0.049(9) 0.049(9) 0.000(7) 0.033(9) 0.013(9)
N38 0.111(11) 0.099(13) 0.104(12) -0.003(10) 0.064(10) 0.005(10)
C39 0.100(12) 0.127(17) 0.086(13) 0.007(12) 0.057(11) 0.015(12)
C40 0.22(3) 0.095(19) 0.21(3) 0.046(19) 0.15(3) 0.002(19)
S41 0.077(2) 0.052(2) 0.118(3) 0.027(2) 0.069(3) 0.0170(19)
C42 0.050(6) 0.048(7) 0.048(7) 0.038(6) 0.029(6) 0.020(6)
S43 0.0539(17) 0.0369(17) 0.059(2) 0.0250(15) 0.0243(16) 0.0168(14)
N44 0.050(5) 0.038(6) 0.065(7) 0.011(5) 0.023(5) 0.014(5)
C51A 0.049(6) 0.028(6) 0.062(8) 0.021(6) 0.024(6) 0.014(5)
C51B 0.049(6) 0.028(6) 0.062(8) 0.021(6) 0.024(6) 0.014(5)
C70 0.144(16) 0.070(12) 0.059(10) 0.008(9) 0.030(11) 0.032(11)
C61 0.057(7) 0.045(8) 0.063(9) 0.021(7) 0.016(7) 0.009(6)
C62 0.060(7) 0.025(6) 0.069(9) 0.012(6) 0.031(7) 0.014(6)
C63 0.084(9) 0.026(7) 0.061(9) 0.002(6) 0.023(8) 0.014(7)
C64 0.080(9) 0.041(8) 0.055(8) 0.005(7) 0.027(8) 0.013(7)
C65 0.058(7) 0.031(7) 0.072(9) 0.016(7) 0.026(7) 0.014(6)
C66 0.082(10) 0.043(8) 0.068(10) -0.015(7) 0.026(8) 0.017(8)
C67 0.076(9) 0.039(8) 0.058(9) 0.007(7) 0.018(8) 0.019(7)
N68 0.084(8) 0.043(7) 0.071(8) 0.013(6) 0.023(7) 0.029(6)
C69 0.130(15) 0.057(11) 0.084(12) 0.028(9) 0.022(11) 0.039(10)
S71 0.0529(17) 0.0340(17) 0.065(2) 0.0040(15) 0.0198(16) 0.0101(14)
C72 0.049(6) 0.026(6) 0.059(8) 0.007(6) 0.021(6) 0.010(5)
S73 0.068(2) 0.0394(19) 0.053(2) 0.0075(15) 0.0198(17) 0.0070(16)
N74 0.051(6) 0.043(7) 0.062(7) 0.001(5) 0.015(5) 0.011(5)
C81 0.063(8) 0.060(9) 0.051(8) 0.005(7) 0.007(7) 0.018(7)
C82 0.053(7) 0.036(7) 0.056(8) -0.004(6) 0.013(6) 0.004(6)
C83 0.087(10) 0.069(11) 0.062(10) 0.023(8) 0.024(9) 0.027(9)
N84 0.110(11) 0.118(13) 0.052(8) 0.027(8) 0.041(8) 0.043(10)
C85 0.082(10) 0.090(13) 0.058(10) 0.016(9) 0.019(9) 0.038(10)
C86 0.115(13) 0.092(13) 0.055(10) 0.032(9) 0.027(9) 0.057(11)
C87 0.078(9) 0.074(11) 0.061(9) 0.016(8) 0.029(8) 0.034(9)
C91 0.058(7) 0.044(8) 0.058(8) 0.017(7) 0.013(7) 0.013(6)
C92 0.055(7) 0.027(7) 0.062(8) 0.014(6) 0.014(7) 0.000(6)
C93 0.062(8) 0.053(9) 0.078(10) 0.038(8) 0.018(8) 0.023(7)
C94 0.066(9) 0.069(11) 0.114(14) 0.040(10) 0.039(10) 0.027(9)
C95 0.051(8) 0.034(8) 0.105(13) -0.004(8) 0.002(8) 0.013(7)
C96 0.063(8) 0.055(9) 0.065(10) -0.003(7) 0.015(8) 0.005(7)
C97 0.057(7) 0.038(7) 0.057(8) 0.009(6) 0.022(7) 0.015(6)
N98 0.093(6) 0.087(6) 0.099(6) 0.032(4) 0.025(4) 0.034(4)
C99 0.121(10) 0.129(11) 0.127(11) 0.030(8) 0.024(8) 0.055(8)
C100 0.081(12) 0.130(19) 0.26(3) 0.12(2) 0.080(17) 0.070(13)

loop_
_atom_type_symbol
_atom_type_description
_atom_type_scat_dispersion_real
_atom_type_scat_dispersion_imag
_atom_type_scat_source
C C 0.0033 0.0016 'International Tables Vol C Tables 4.2.6.8 and 6.1.1.4'
H H 0.0000 0.0000 'International Tables Vol C Tables 4.2.6.8 and 6.1.1.4'
N N 0.0061 0.0033 'International Tables Vol C Tables 4.2.6.8 and 6.1.1.4'
Bi Bi -4.1077 10.2566 'International Tables Vol C Tables 4.2.6.8 and 6.1.1.4'
S S 0.1246 0.1234 'International Tables Vol C Tables 4.2.6.8 and 6.1.1.4'

loop_
_geom_angle_atom_site_label_1
_geom_angle_atom_site_label_2
_geom_angle_atom_site_label_3
_geom_angle
_geom_angle_site_symmetry_3
S13 Bi1 S43 81.73(11) .
S13 Bi1 S73 95.89(12) .
S43 Bi1 S73 88.23(10) .
S13 Bi1 S41 96.89(14) .
S43 Bi1 S41 64.49(9) .
S73 Bi1 S41 147.66(10) .
S13 Bi1 S11 63.26(11) .
S43 Bi1 S11 142.82(11) .
S73 Bi1 S11 83.57(10) .
S41 Bi1 S11 128.63(11) .
S13 Bi1 S71 151.23(10) .
S43 Bi1 S71 78.64(9) .
S73 Bi1 S71 62.84(9) .
S41 Bi1 S71 93.42(11) .
S11 Bi1 S71 127.44(10) .
S13 Bi1 S71 107.94(10) 2_666
S43 Bi1 S71 135.05(9) 2_666
S73 Bi1 S71 132.07(10) 2_666
S41 Bi1 S71 70.73(9) 2_666
S11 Bi1 S71 71.92(9) 2_666
S71 Bi1 S71 100.82(7) 2_666
S13 Bi1 Bi1 154.48(8) 2_666
S43 Bi1 Bi1 116.06(8) 2_666
S41 Bi1 Bi1 76.79(10) 2_666
S11 Bi1 Bi1 101.13(8) 2_666
C12 S11 Bi1 84.2(5) .
N14 C12 S11 125.2(11) .
N14 C12 S13 114.6(13) .
S11 C12 S13 120.0(8) .
C12 S13 Bi1 92.2(6) .
C12 N14 C31 118.9(14) .
C12 N14 C21 123.0(13) .
C31 N14 C21 118.1(12) .
N14 C21 C22 115.0(12) .
N14 C21 H21A 108.5 .
C22 C21 H21A 108.5 .
N14 C21 H21B 108.5 .
C22 C21 H21B 108.5 .
H21A C21 H21B 107.5 .
C23 C22 C27 120.0 .
C23 C22 C21 120.4(11) .
C27 C22 C21 119.6(11) .
C22 C23 N24 120.0 .
C22 C23 H23 120.0 .
N24 C23 H23 120.0 .
C23 N24 C25 120.0 .
C26 C25 N24 120.0 .
C26 C25 H25 120.0 .
N24 C25 H25 120.0 .
C27 C26 C25 120.0 .
C27 C26 H26 120.0 .
C25 C26 H26 120.0 .
C26 C27 C22 120.0 .
C26 C27 H27 120.0 .
C22 C27 H27 120.0 .
N14 C31 C32 110.5(11) .
N14 C31 H31A 109.6 .
C32 C31 H31A 109.6 .
N14 C31 H31B 109.6 .
C32 C31 H31B 109.6 .
H31A C31 H31B 108.1 .
C37 C32 C33 116.3(12) .
C37 C32 C31 125.0(12) .
C33 C32 C31 118.7(13) .
C34 C33 C32 120.1(13) .
C34 C33 H33 120.0 .
C32 C33 H33 120.0 .
C35 C34 C33 122.3(12) .
C35 C34 H34 118.8 .
C33 C34 H34 118.8 .
C34 C35 N38 120.1(12) .
C34 C35 C36 117.0(12) .
N38 C35 C36 123.0(13) .
C37 C36 C35 120.4(13) .
C37 C36 H36 119.8 .
C35 C36 H36 119.8 .
C36 C37 C32 123.7(13) .
C36 C37 H37 118.1 .
C32 C37 H37 118.1 .
C35 N38 C40 119.7(14) .
C35 N38 C39 122.9(15) .
C40 N38 C39 117.3(15) .
N38 C39 H39A 109.5 .
N38 C39 H39B 109.5 .
H39A C39 H39B 109.5 .
N38 C39 H39C 109.5 .
H39A C39 H39C 109.5 .
H39B C39 H39C 109.5 .
N38 C40 H40A 109.5 .
N38 C40 H40B 109.5 .
H40A C40 H40B 109.5 .
N38 C40 H40C 109.5 .
H40A C40 H40C 109.5 .
H40B C40 H40C 109.5 .
C42 S41 Bi1 84.4(4) .
N44 C42 S41 123.1(9) .
N44 C42 S43 118.7(8) .
S41 C42 S43 118.2(7) .
C42 S43 Bi1 90.3(4) .
C42 N44 C51B 125.3(10) .
C42 N44 C51A 125.3(10) .
C42 N44 C61 121.6(9) .
C51B N44 C61 113.0(9) .
C52A C51A N44 113.4(12) .
C52A C51A H51A 108.9 .
N44 C51A H51A 108.9 .
C52A C51A H51B 108.9 .
N44 C51A H51B 108.9 .
H51A C51A H51B 107.7 .
C51A C52A C53A 120.8(14) .
C51A C52A C57A 119.2(14) .
C53A C52A C57A 120.0 .
N54A C53A C52A 120.0 .
N54A C53A H53A 120.0 .
C52A C53A H53A 120.0 .
C53A N54A C55A 120.0 .
N54A C55A C56A 120.0 .
N54A C55A H55A 120.0 .
C56A C55A H55A 120.0 .
C57A C56A C55A 120.0 .
C57A C56A H56A 120.0 .
C55A C56A H56A 120.0 .
C56A C57A C52A 120.0 .
C56A C57A H57A 120.0 .
C52A C57A H57A 120.0 .
N44 C51B C52B 108.9(10) .
N44 C51B H51C 109.9 .
C52B C51B H51C 109.9 .
N44 C51B H51D 109.9 .
C52B C51B H51D 109.9 .
H51C C51B H51D 108.3 .
C53B C52B C57B 120.0 .
C53B C52B C51B 118.5(11) .
C57B C52B C51B 121.5(11) .
C52B C53B N54B 120.0 .
C52B C53B H53B 120.0 .
N54B C53B H53B 120.0 .
C53B N54B C55B 120.0 .
N54B C55B C56B 120.0 .
N54B C55B H55B 120.0 .
C56B C55B H55B 120.0 .
C57B C56B C55B 120.0 .
C57B C56B H56B 120.0 .
C55B C56B H56B 120.0 .
C56B C57B C52B 120.0 .
C56B C57B H57B 120.0 .
C52B C57B H57B 120.0 .
N68 C70 H70A 109.5 .
N68 C70 H70B 109.5 .
H70A C70 H70B 109.5 .
N68 C70 H70C 109.5 .
H70A C70 H70C 109.5 .
H70B C70 H70C 109.5 .
C62 C61 N44 112.3(10) .
C62 C61 H61A 109.1 .
N44 C61 H61A 109.1 .
C62 C61 H61B 109.1 .
N44 C61 H61B 109.1 .
H61A C61 H61B 107.9 .
C63 C62 C67 116.7(13) .
C63 C62 C61 121.7(11) .
C67 C62 C61 121.6(13) .
C62 C63 C64 123.2(12) .
C62 C63 H63 118.4 .
C64 C63 H63 118.4 .
C63 C64 C65 120.6(13) .
C63 C64 H64 119.7 .
C65 C64 H64 119.7 .
N68 C65 C66 122.1(12) .
N68 C65 C64 122.1(13) .
C66 C65 C64 115.7(13) .
C65 C66 C67 120.3(12) .
C65 C66 H66 119.8 .
C67 C66 H66 119.8 .
C62 C67 C66 123.1(13) .
C62 C67 H67 118.4 .
C66 C67 H67 118.4 .
C69 N68 C65 118.8(13) .
C69 N68 C70 116.3(14) .
C65 N68 C70 121.9(12) .
N68 C69 H69A 109.5 .
N68 C69 H69B 109.5 .
H69A C69 H69B 109.5 .
N68 C69 H69C 109.5 .
H69A C69 H69C 109.5 .
H69B C69 H69C 109.5 .
C72 S71 Bi1 82.8(4) .
Bi1 S71 Bi1 79.18(7) 2_666
N74 C72 S71 120.5(9) .
N74 C72 S73 117.5(9) .
S71 C72 S73 122.0(7) .
C72 S73 Bi1 92.3(4) .
C72 N74 C81 122.1(11) .
C72 N74 C91 123.0(11) .
C81 N74 C91 114.9(11) .
N74 C81 C82 114.2(11) .
N74 C81 H81A 108.7 .
C82 C81 H81A 108.7 .
N74 C81 H81B 108.7 .
C82 C81 H81B 108.7 .
H81A C81 H81B 107.6 .
C83 C82 C87 117.4(13) .
C83 C82 C81 121.5(14) .
C87 C82 C81 121.1(13) .
N84 C83 C82 123.1(15) .
N84 C83 H83 118.4 .
C82 C83 H83 118.4 .
C85 N84 C83 117.1(14) .
N84 C85 C86 125.7(15) .
N84 C85 H85 117.2 .
C86 C85 H85 117.2 .
C87 C86 C85 115.9(16) .
C87 C86 H86 122.0 .
C85 C86 H86 122.0 .
C86 C87 C82 120.8(14) .
C86 C87 H87 119.6 .
C82 C87 H87 119.6 .
N74 C91 C92 111.4(10) .
N74 C91 H91A 109.3 .
C92 C91 H91A 109.3 .
N74 C91 H91B 109.3 .
C92 C91 H91B 109.3 .
H91A C91 H91B 108.0 .
C93 C92 C97 115.9(12) .
C93 C92 C91 122.7(11) .
C97 C92 C91 121.2(11) .
C94 C93 C92 125.4(13) .
C94 C93 H93 117.3 .
C92 C93 H93 117.3 .
C93 C94 C95 118.6(13) .
C93 C94 H94 120.7 .
C95 C94 H94 120.7 .
N98 C95 C96 122.7(16) .
N98 C95 C94 120.4(14) .
C96 C95 C94 116.9(14) .
C95 C96 C97 121.5(15) .
C95 C96 H96 119.3 .
C97 C96 H96 119.3 .
C92 C97 C96 121.6(12) .
C92 C97 H97 119.2 .
C96 C97 H97 119.2 .
C99 N98 C95 118.4(16) .
C99 N98 C100 116.6(16) .
C95 N98 C100 124.0(15) .
N98 C99 H99A 109.5 .
N98 C99 H99B 109.5 .
H99A C99 H99B 109.5 .
N98 C99 H99C 109.5 .
H99A C99 H99C 109.5 .
H99B C99 H99C 109.5 .
N98 C100 H10A 109.5 .
N98 C100 H10B 109.5 .
H10A C100 H10B 109.5 .
N98 C100 H10C 109.5 .
H10A C100 H10C 109.5 .
H10B C100 H10C 109.5 .

loop_
_geom_bond_atom_site_label_1
_geom_bond_atom_site_label_2
_geom_bond_distance
_geom_bond_site_symmetry_2
Bi1 S13 2.646(4) .
Bi1 S43 2.674(3) .
Bi1 S73 2.702(3) .
Bi1 S41 2.872(4) .
Bi1 S11 2.975(4) .
Bi1 S71 3.001(4) .
Bi1 S71 3.355(3) 2_666
Bi1 Bi1 4.0597(11) 2_666
S11 C12 1.635(18) .
C12 N14 1.359(18) .
C12 S13 1.783(14) .
N14 C31 1.473(18) .
N14 C21 1.48(2) .
C21 C22 1.520(17) .
C21 H21A 0.9700 .
C21 H21B 0.9700 .
C22 C23 1.3900 .
C22 C27 1.3900 .
C23 N24 1.3900 .
C23 H23 0.9300 .
N24 C25 1.3900 .
C25 C26 1.3900 .
C25 H25 0.9300 .
C26 C27 1.3900 .
C26 H26 0.9300 .
C27 H27 0.9300 .
C31 C32 1.562(18) .
C31 H31A 0.9700 .
C31 H31B 0.9700 .
C32 C37 1.374(19) .
C32 C33 1.396(17) .
C33 C34 1.392(18) .
C33 H33 0.9300 .
C34 C35 1.367(18) .
C34 H34 0.9300 .
C35 N38 1.385(18) .
C35 C36 1.401(18) .
C36 C37 1.351(19) .
C36 H36 0.9300 .
C37 H37 0.9300 .
N38 C40 1.40(2) .
N38 C39 1.441(14) .
C39 H39A 0.9600 .
C39 H39B 0.9600 .
C39 H39C 0.9600 .
C40 H40A 0.9600 .
C40 H40B 0.9600 .
C40 H40C 0.9600 .
S41 C42 1.715(10) .
C42 N44 1.300(14) .
C42 S43 1.739(12) .
N44 C51B 1.451(13) .
N44 C51A 1.451(13) .
N44 C61 1.495(15) .
C51A C52A 1.304(18) .
C51A H51A 0.9700 .
C51A H51B 0.9700 .
C52A C53A 1.3900 .
C52A C57A 1.3900 .
C53A N54A 1.3900 .
C53A H53A 0.9300 .
N54A C55A 1.3900 .
C55A C56A 1.3900 .
C55A H55A 0.9300 .
C56A C57A 1.3900 .
C56A H56A 0.9300 .
C57A H57A 0.9300 .
C51B C52B 1.62(2) .
C51B H51C 0.9700 .
C51B H51D 0.9700 .
C52B C53B 1.3900 .
C52B C57B 1.3900 .
C53B N54B 1.3900 .
C53B H53B 0.9300 .
N54B C55B 1.3900 .
C55B C56B 1.3900 .
C55B H55B 0.9300 .
C56B C57B 1.3900 .
C56B H56B 0.9300 .
C57B H57B 0.9300 .
C70 N68 1.449(18) .
C70 H70A 0.9600 .
C70 H70B 0.9600 .
C70 H70C 0.9600 .
C61 C62 1.482(18) .
C61 H61A 0.9700 .
C61 H61B 0.9700 .
C62 C63 1.362(18) .
C62 C67 1.370(17) .
C63 C64 1.375(19) .
C63 H63 0.9300 .
C64 C65 1.439(17) .
C64 H64 0.9300 .
C65 N68 1.383(17) .
C65 C66 1.398(19) .
C66 C67 1.40(2) .
C66 H66 0.9300 .
C67 H67 0.9300 .
N68 C69 1.372(18) .
C69 H69A 0.9600 .
C69 H69B 0.9600 .
C69 H69C 0.9600 .
S71 C72 1.697(12) .
C72 N74 1.365(16) .
C72 S73 1.714(13) .
N74 C81 1.462(16) .
N74 C91 1.470(16) .
C81 C82 1.491(17) .
C81 H81A 0.9700 .
C81 H81B 0.9700 .
C82 C83 1.384(19) .
C82 C87 1.40(2) .
C83 N84 1.346(18) .
C83 H83 0.9300 .
N84 C85 1.32(2) .
C85 C86 1.39(2) .
C85 H85 0.9300 .
C86 C87 1.375(19) .
C86 H86 0.9300 .
C87 H87 0.9300 .
C91 C92 1.502(18) .
C91 H91A 0.9700 .
C91 H91B 0.9700 .
C92 C93 1.376(17) .
C92 C97 1.385(17) .
C93 C94 1.334(19) .
C93 H93 0.9300 .
C94 C95 1.45(2) .
C94 H94 0.9300 .
C95 N98 1.376(19) .
C95 C96 1.377(19) .
C96 C97 1.384(19) .
C96 H96 0.9300 .
C97 H97 0.9300 .
N98 C99 1.415(16) .
N98 C100 1.426(15) .
C99 H99A 0.9600 .
C99 H99B 0.9600 .
C99 H99C 0.9600 .
C100 H10A 0.9600 .
C100 H10B 0.9600 .
C100 H10C 0.9600 .
